data_9012871
loop_
_publ_author_name
'Berlepsch, P.'

_publ_section_title
;Crystal structure and crystal chemistry of the homeotypes edenharterite
 (TlPbAs3S6) and jentschite (TlPbAs2SbS6) from Lengenbach, Binntal
 (Switzerland) Locality: Lengenbach quarry, Binntal, Valais, Switzerland
;
_journal_name_full 'Schweizerische Mineralogische und Petrographische Mitteilungen'
_journal_page_first 147
_journal_page_last 157
_journal_volume 76
_journal_year 1996
_chemical_compound_source 'Lengenbach quarry, Binntal, Valais, Switzerland'
_chemical_formula_sum 'As2.45 Pb S6 Sb0.55 Tl'
_chemical_name_mineral Jentschite
_space_group_IT_number 14
_symmetry_space_group_name_Hall '-P 2yn'
_symmetry_space_group_name_H-M 'P 1 21/n 1'
_cell_angle_alpha 90
_cell_angle_beta 108.063
_cell_angle_gamma 90
_cell_length_a 8.0958
_cell_length_b 23.917
_cell_length_c 5.8876
_cell_formula_units_Z 4
_cell_volume 1083.816
_database_code_amcsd 0015411
_exptl_crystal_density_diffrn 5.237
_cod_original_formula_sum 'Tl Pb Sb.55 As2.45 S6'
_cod_database_code 9012871

loop_
_space_group_symop_operation_xyz
x,y,z
1/2+x,1/2-y,1/2+z
1/2-x,1/2+y,1/2-z
-x,-y,-z

loop_
_atom_site_aniso_label
_atom_site_aniso_U_11
_atom_site_aniso_U_22
_atom_site_aniso_U_33
_atom_site_aniso_U_12
_atom_site_aniso_U_13
_atom_site_aniso_U_23
Tl 0.03920 0.03040 0.03980 -0.00570 0.01640 0.00310
Pb 0.02790 0.01300 0.02660 -0.00100 0.01490 0.00000
Sb 0.02200 0.01390 0.03000 0.00400 0.00860 -0.00620
As1 0.02200 0.01390 0.03000 0.00400 0.00860 -0.00620
As2 0.01900 0.01000 0.02400 0.00050 0.01160 -0.02900
As3 0.02400 0.01500 0.02200 0.00010 0.01200 0.00090
S1 0.02200 0.01300 0.03800 -0.00200 0.00800 0.00000
S2 0.03100 0.02700 0.03200 -0.01300 0.02000 -0.00800
S3 0.02300 0.01400 0.02600 -0.00200 0.01400 0.00000
S4 0.02400 0.01100 0.02900 0.00100 0.01200 0.00500
S5 0.02100 0.01300 0.03500 -0.00100 0.01500 -0.00200
S6 0.02500 0.00900 0.03200 -0.00100 0.01900 -0.00200

loop_
_atom_site_label
_atom_site_fract_x
_atom_site_fract_y
_atom_site_fract_z
_atom_site_occupancy
_atom_site_U_iso_or_equiv
Tl 0.09640 0.06125 0.85970 1.00000 0.03440
Pb 0.05860 0.25436 0.91450 1.00000 0.01950
Sb -0.46250 0.07058 0.48960 0.55000 0.01950
As1 -0.46250 0.07058 0.48960 0.45000 0.01950
As2 -0.31260 0.15277 0.03540 1.00000 0.01500
As3 0.09660 0.16492 0.44500 1.00000 0.01880
S1 0.27840 0.01220 0.39200 1.00000 0.02210
S2 0.49080 0.08390 0.86900 1.00000 0.02440
S3 -0.20970 0.16370 0.72830 1.00000 0.01820
S4 -0.09760 0.09440 0.25700 1.00000 0.01840
S5 0.27320 0.16340 0.22000 1.00000 0.01910
S6 -0.06120 0.24260 0.30800 1.00000 0.01630

loop_
_cod_related_entry_id
_cod_related_entry_database
_cod_related_entry_code
1 AMCSD 0015411
